data_4025502
loop_
_publ_author_name
'Daniel J. St-Cyr'
'Marie S. T. Morin'
'Francine B\'elanger-Gari\'epy'
'Bruce A. Arndtsen'
'Elizabeth H. Krenske'
'K. N. Houk'

_publ_contact_author_address
;
      University of McGill
      Department of Chemistry
      Otto Maass Chemistry Building
      801 Sherbrooke St. West
      Montr\'eal, Qu\'ebec
      Canada H3A 2K6
;
_publ_contact_author_email bruce.arndtsen@mcgill.ca
_publ_contact_author_fax '+1 514 398 3797'
_publ_contact_author_name 'Dr. Bruce Arndtsen'
_publ_contact_author_phone '+1 514 398 6903'
_publ_section_title
;
 Phospha-M\"unchnones: Electronic Structures and 1,3-Dipolar
 Cycloadditions
;
_journal_name_full 'Journal of Organic Chemistry'
_journal_page_first 4261
_journal_page_last 4273
_journal_paper_doi 10.1021/jo1008383
_journal_volume 75
_journal_year 2010
_chemical_compound_source 'Synthesized by the authors. See text'
_chemical_formula_moiety 'C27 H22 N O3 P, C6 H6'
_chemical_formula_sum 'C33 H28 N O3 P'
_chemical_formula_weight 517.53
_chemical_name_systematic
; 
 ? 
;
_space_group_IT_number 15
_symmetry_cell_setting monoclinic
_symmetry_space_group_name_Hall '-C 2yc'
_symmetry_space_group_name_H-M 'C 1 2/c 1'
_atom_sites_solution_hydrogens geom
_atom_sites_solution_primary direct
_atom_sites_solution_secondary difmap
_audit_creation_method SHELXL-97
_cell_angle_alpha 90
_cell_angle_beta 123.410(6)
_cell_angle_gamma 90
_cell_formula_units_Z 8
_cell_length_a 30.216(5)
_cell_length_b 10.1336(14)
_cell_length_c 20.831(3)
_cell_measurement_reflns_used 5076
_cell_measurement_temperature 150
_cell_measurement_theta_max 71.94
_cell_measurement_theta_min 3.50
_cell_volume 5324.4(14)
_computing_cell_refinement 'SAINT V7.34A (Bruker AXS, 2006b)'
_computing_data_collection 'APEX2 v2.1-0 (Bruker AXS, 2006a)'
_computing_data_reduction 'SAINT V7.34A (Bruker AXS, 2006b)'
_computing_molecular_graphics 'SHELXTL v6.12 (Bruker AXS, 2001)'
_computing_publication_material 'UdMX (Maris, 2004)'
_computing_structure_refinement 'SHELXL97 (Sheldrick, 2008)'
_computing_structure_solution 'SIR2004 (Burla et al., 2004)'
_diffrn_ambient_temperature 150
_diffrn_detector_area_resol_mean 5.5
_diffrn_measured_fraction_theta_full 0.987
_diffrn_measured_fraction_theta_max 0.987
_diffrn_measurement_device_type 'Bruker Smart 6000'
_diffrn_measurement_method \w
_diffrn_radiation_monochromator 'Montel 200 optics'
_diffrn_radiation_source 'Rotating Anode'
_diffrn_radiation_type CuK\a
_diffrn_radiation_wavelength 1.54178
_diffrn_reflns_av_R_equivalents 0.065
_diffrn_reflns_av_sigmaI/netI 0.1149
_diffrn_reflns_limit_h_max 37
_diffrn_reflns_limit_h_min -37
_diffrn_reflns_limit_k_max 12
_diffrn_reflns_limit_k_min -11
_diffrn_reflns_limit_l_max 25
_diffrn_reflns_limit_l_min -25
_diffrn_reflns_number 35907
_diffrn_reflns_theta_full 72.83
_diffrn_reflns_theta_max 72.83
_diffrn_reflns_theta_min 3.50
_diffrn_standards_decay_% 3.00
_diffrn_standards_interval_time 900
_diffrn_standards_number 215
_exptl_absorpt_coefficient_mu 1.194
_exptl_absorpt_correction_T_max 0.9534
_exptl_absorpt_correction_T_min 0.7302
_exptl_absorpt_correction_type multi-scan
_exptl_absorpt_process_details 'Sadabs (Sheldrick, 2007)'
_exptl_crystal_colour YELLOW
_exptl_crystal_density_diffrn 1.291
_exptl_crystal_density_method 'not measured'
_exptl_crystal_description NEEDLE
_exptl_crystal_F_000 2176
_exptl_crystal_size_max 0.32
_exptl_crystal_size_mid 0.04
_exptl_crystal_size_min 0.04
_refine_diff_density_max 0.316
_refine_diff_density_min -0.436
_refine_diff_density_rms 0.080
_refine_ls_extinction_coef 0.00067(7)
_refine_ls_extinction_expression Fc^*^=kFc[1+0.001xFc^2^\l^3^/sin(2\q)]^-1/4^
_refine_ls_extinction_method SHELXL
_refine_ls_goodness_of_fit_ref 1.013
_refine_ls_hydrogen_treatment constr
_refine_ls_matrix_type full
_refine_ls_number_parameters 360
_refine_ls_number_reflns 5245
_refine_ls_number_restraints 0
_refine_ls_restrained_S_all 1.013
_refine_ls_R_factor_all 0.1300
_refine_ls_R_factor_gt 0.0606
_refine_ls_shift/su_max 0.001
_refine_ls_shift/su_mean 0.000
_refine_ls_structure_factor_coef Fsqd
_refine_ls_weighting_details 'calc w=1/[\s^2^(Fo^2^)+(0.0722P)^2^] where P=(Fo^2^+2Fc^2^)/3'
_refine_ls_weighting_scheme calc
_refine_ls_wR_factor_gt 0.1319
_refine_ls_wR_factor_ref 0.1692
_reflns_number_gt 2847
_reflns_number_total 5245
_reflns_threshold_expression I>2\s(I)
_cod_data_source_file jo1008383_si_003.cif
_cod_data_source_block arst31
_cod_depositor_comments
;
The following automatic conversions were performed:

'_symmetry_cell_setting' value 'Monoclinic' changed to 'monoclinic'
according to the built-in table from CIF Core dictionary named
'cif_core.dic' version 2.4.1 from
2010-06-29.

'_geom_angle_publ_flag' value 'Y' changed to 'y'
according to the built-in table from CIF Core dictionary named
'cif_core.dic' version 2.4.1 from 2010-06-29 (65
times).

'_geom_bond_publ_flag' value 'Y' changed to 'y' according to
the built-in table from CIF Core dictionary named 'cif_core.dic'
version 2.4.1 from 2010-06-29 (47 times).

'_geom_torsion_publ_flag'
value 'Y' changed to 'y' according to the built-in table from CIF
Core dictionary named 'cif_core.dic' version 2.4.1 from 2010-06-29
(91 time).

Automatic conversion script
Id: cif_fix_values 1646 2011-03-28 12:23:43Z adriana 
;
_cod_original_cell_volume 5324.5(13)
_cod_database_code 4025502

loop_
_symmetry_equiv_pos_as_xyz
'x, y, z'
'-x, y, -z+1/2'
'x+1/2, y+1/2, z'
'-x+1/2, y+1/2, -z+1/2'
'-x, -y, -z'
'x, -y, z-1/2'
'-x+1/2, -y+1/2, -z'
'x+1/2, -y+1/2, z-1/2'

loop_
_atom_site_label
_atom_site_type_symbol
_atom_site_fract_x
_atom_site_fract_y
_atom_site_fract_z
_atom_site_U_iso_or_equiv
_atom_site_adp_type
_atom_site_occupancy
_atom_site_symmetry_multiplicity
_atom_site_calc_flag
_atom_site_refinement_flags
_atom_site_disorder_assembly
_atom_site_disorder_group
P1 P 0.65385(3) 0.12811(7) 0.65385(4) 0.0351(3) Uani 1 1 d . . .
O1 O 0.66164(7) 0.15661(18) 0.57883(10) 0.0352(5) Uani 1 1 d . . .
O2 O 0.61413(7) 0.26018(17) 0.62852(10) 0.0351(5) Uani 1 1 d . . .
O3 O 0.64600(8) 0.11239(17) 0.73260(11) 0.0361(5) Uani 1 1 d . . .
N1 N 0.73273(10) 0.1140(2) 0.79741(13) 0.0356(6) Uani 1 1 d . . .
C1 C 0.60985(11) -0.0120(3) 0.60533(17) 0.0339(7) Uani 1 1 d . . .
C2 C 0.61184(13) -0.1236(3) 0.64625(18) 0.0436(8) Uani 1 1 d . . .
H2 H 0.6375 -0.1283 0.7000 0.052 Uiso 1 1 calc R . .
C3 C 0.57698(15) -0.2272(3) 0.6097(2) 0.0509(9) Uani 1 1 d . . .
H3 H 0.5792 -0.3025 0.6384 0.061 Uiso 1 1 calc R . .
C4 C 0.53898(13) -0.2222(3) 0.5318(2) 0.0469(9) Uani 1 1 d . . .
H4 H 0.5141 -0.2919 0.5073 0.056 Uiso 1 1 calc R . .
C5 C 0.53753(13) -0.1148(3) 0.49005(19) 0.0463(8) Uani 1 1 d . . .
H5 H 0.5123 -0.1120 0.4361 0.056 Uiso 1 1 calc R . .
C6 C 0.57272(12) -0.0106(3) 0.52647(17) 0.0407(8) Uani 1 1 d . . .
H6 H 0.5713 0.0627 0.4970 0.049 Uiso 1 1 calc R . .
C7 C 0.64011(12) 0.2749(3) 0.54355(16) 0.0348(7) Uani 1 1 d . . .
C8 C 0.61192(12) 0.3334(3) 0.57063(16) 0.0356(7) Uani 1 1 d . . .
C9 C 0.58586(12) 0.4518(3) 0.54185(16) 0.0408(8) Uani 1 1 d . . .
H9 H 0.5663 0.4909 0.5603 0.049 Uiso 1 1 calc R . .
C10 C 0.58939(13) 0.5117(3) 0.48470(17) 0.0460(9) Uani 1 1 d . . .
H10 H 0.5718 0.5933 0.4635 0.055 Uiso 1 1 calc R . .
C11 C 0.61787(13) 0.4551(3) 0.45838(17) 0.0463(8) Uani 1 1 d . . .
H11 H 0.6198 0.4984 0.4196 0.056 Uiso 1 1 calc R . .
C12 C 0.64395(12) 0.3351(3) 0.48772(16) 0.0411(8) Uani 1 1 d . . .
H12 H 0.6638 0.2962 0.4697 0.049 Uiso 1 1 calc R . .
C13 C 0.69061(13) 0.1108(3) 0.80105(17) 0.0349(7) Uani 1 1 d . . .
C14 C 0.72056(12) 0.1229(3) 0.72058(16) 0.0345(7) Uani 1 1 d . . .
C15 C 0.78738(12) 0.1353(3) 0.86403(17) 0.0476(8) Uani 1 1 d . . .
H15A H 0.7865 0.1685 0.9075 0.071 Uiso 1 1 calc R . .
H15B H 0.8051 0.2000 0.8505 0.071 Uiso 1 1 calc R . .
H15C H 0.8069 0.0517 0.8783 0.071 Uiso 1 1 calc R . .
C16 C 0.68853(12) 0.1075(3) 0.86953(16) 0.0340(7) Uani 1 1 d . . .
C17 C 0.64600(12) 0.1679(3) 0.86577(17) 0.0407(8) Uani 1 1 d . . .
H17 H 0.6200 0.2124 0.8201 0.049 Uiso 1 1 calc R . .
C18 C 0.64120(14) 0.1640(3) 0.92811(19) 0.0478(9) Uani 1 1 d . . .
H18 H 0.6124 0.2075 0.9255 0.057 Uiso 1 1 calc R . .
C19 C 0.67803(15) 0.0971(3) 0.99397(19) 0.0498(9) Uani 1 1 d . . .
H19 H 0.6743 0.0937 1.0363 0.060 Uiso 1 1 calc R . .
C20 C 0.72030(14) 0.0352(3) 0.99857(17) 0.0508(9) Uani 1 1 d . . .
H20 H 0.7457 -0.0106 1.0441 0.061 Uiso 1 1 calc R . .
C21 C 0.72572(13) 0.0398(3) 0.93685(17) 0.0445(8) Uani 1 1 d . . .
H21 H 0.7548 -0.0033 0.9401 0.053 Uiso 1 1 calc R . .
C22 C 0.76457(12) 0.1155(3) 0.70937(16) 0.0336(7) Uani 1 1 d . . .
C23 C 0.79812(12) 0.0062(3) 0.73421(16) 0.0386(8) Uani 1 1 d . . .
H23 H 0.7914 -0.0657 0.7570 0.046 Uiso 1 1 calc R . .
C24 C 0.84099(13) -0.0012(3) 0.72680(17) 0.0447(8) Uani 1 1 d . . .
H24 H 0.8636 -0.0761 0.7453 0.054 Uiso 1 1 calc R . .
C25 C 0.85044(13) 0.1024(3) 0.69191(17) 0.0445(8) Uani 1 1 d . . .
H25 H 0.8795 0.0986 0.6862 0.053 Uiso 1 1 calc R . .
C26 C 0.81725(12) 0.2103(3) 0.66573(16) 0.0418(8) Uani 1 1 d . . .
H26 H 0.8232 0.2801 0.6410 0.050 Uiso 1 1 calc R . .
C27 C 0.77536(12) 0.2187(3) 0.67490(16) 0.0385(8) Uani 1 1 d . . .
H27 H 0.7536 0.2952 0.6577 0.046 Uiso 1 1 calc R . .
C31 C 0.4970(8) 0.2486(5) 0.7625(9) 0.064(6) Uani 0.50 1 d PG A -1
H31 H 0.4951 0.1570 0.7703 0.077 Uiso 0.50 1 calc PR A -1
C32 C 0.5149(6) 0.2908(7) 0.7171(7) 0.064(5) Uani 0.50 1 d PG A -1
H32 H 0.5252 0.2280 0.6939 0.076 Uiso 0.50 1 calc PR A -1
C33 C 0.5178(8) 0.4249(8) 0.7058(10) 0.062(4) Uani 0.50 1 d PG A -1
H33 H 0.5300 0.4537 0.6748 0.075 Uiso 0.50 1 calc PR A -1
C34 C 0.5027(10) 0.5168(6) 0.7399(13) 0.062(5) Uani 0.50 1 d PG A -1
H34 H 0.5047 0.6085 0.7321 0.075 Uiso 0.50 1 calc PR A -1
C35 C 0.4848(8) 0.4746(6) 0.7853(10) 0.058(5) Uani 0.50 1 d PG A -1
H35 H 0.4746 0.5375 0.8086 0.070 Uiso 0.50 1 calc PR A -1
C36 C 0.4820(8) 0.3405(6) 0.7966(8) 0.069(4) Uani 0.50 1 d PG A -1
H36 H 0.4698 0.3117 0.8276 0.082 Uiso 0.50 1 calc PR A -1
C41 C 0.54738(15) 0.8867(3) 0.8216(2) 0.0544(9) Uani 1 1 d . . .
H41 H 0.5799 0.8859 0.8706 0.065 Uiso 1 1 calc R . .
C42 C 0.54723(16) 0.8878(3) 0.7556(2) 0.0616(10) Uani 1 1 d . . .
H42 H 0.5799 0.8894 0.7590 0.074 Uiso 1 1 calc R . .
C43 C 0.50005(17) 0.8867(3) 0.6843(2) 0.0614(10) Uani 1 1 d . . .
H43 H 0.5005 0.8859 0.6390 0.074 Uiso 1 1 calc R . .

loop_
_atom_site_aniso_label
_atom_site_aniso_U_11
_atom_site_aniso_U_22
_atom_site_aniso_U_33
_atom_site_aniso_U_23
_atom_site_aniso_U_13
_atom_site_aniso_U_12
P1 0.0380(5) 0.0445(5) 0.0268(5) 0.0001(4) 0.0204(4) 0.0024(4)
O1 0.0390(13) 0.0450(12) 0.0261(11) 0.0015(9) 0.0207(10) 0.0050(10)
O2 0.0373(12) 0.0421(12) 0.0289(11) 0.0043(9) 0.0201(11) 0.0039(9)
O3 0.0341(13) 0.0511(13) 0.0234(12) 0.0008(9) 0.0159(11) 0.0011(9)
N1 0.0365(16) 0.0486(16) 0.0231(14) -0.0025(11) 0.0173(13) -0.0009(12)
C1 0.0357(19) 0.0396(19) 0.0288(18) 0.0011(14) 0.0193(16) 0.0046(14)
C2 0.052(2) 0.046(2) 0.0321(19) -0.0016(16) 0.0230(19) 0.0003(17)
C3 0.068(3) 0.042(2) 0.046(2) -0.0030(17) 0.034(2) -0.0066(19)
C4 0.046(2) 0.049(2) 0.049(2) -0.0127(18) 0.028(2) -0.0058(17)
C5 0.041(2) 0.055(2) 0.034(2) -0.0052(17) 0.0146(18) 0.0000(18)
C6 0.042(2) 0.047(2) 0.0293(19) 0.0017(15) 0.0170(18) 0.0017(16)
C7 0.0336(18) 0.0431(19) 0.0238(17) -0.0045(14) 0.0133(15) -0.0046(15)
C8 0.0378(19) 0.043(2) 0.0245(16) -0.0018(14) 0.0161(16) -0.0024(15)
C9 0.043(2) 0.042(2) 0.0310(18) 0.0007(15) 0.0165(17) 0.0027(16)
C10 0.054(2) 0.047(2) 0.0332(19) 0.0023(15) 0.0212(19) 0.0038(17)
C11 0.060(2) 0.046(2) 0.0335(19) 0.0008(16) 0.0265(19) -0.0016(18)
C12 0.046(2) 0.051(2) 0.0297(18) -0.0023(15) 0.0229(17) -0.0027(17)
C13 0.039(2) 0.0403(19) 0.0270(18) -0.0028(14) 0.0190(17) 0.0012(15)
C14 0.0353(19) 0.0465(18) 0.0229(17) 0.0003(13) 0.0168(15) 0.0005(14)
C15 0.035(2) 0.074(2) 0.0280(18) -0.0084(16) 0.0140(17) -0.0049(17)
C16 0.0394(19) 0.0405(18) 0.0256(17) -0.0039(13) 0.0200(16) -0.0024(15)
C17 0.048(2) 0.0471(19) 0.0358(19) 0.0018(15) 0.0289(18) 0.0020(16)
C18 0.060(2) 0.053(2) 0.047(2) -0.0031(18) 0.040(2) -0.0010(18)
C19 0.069(3) 0.054(2) 0.040(2) -0.0050(17) 0.039(2) -0.0105(19)
C20 0.065(3) 0.060(2) 0.0288(19) 0.0060(16) 0.027(2) 0.0006(19)
C21 0.049(2) 0.052(2) 0.0330(19) 0.0027(16) 0.0226(18) 0.0045(17)
C22 0.0337(18) 0.0425(19) 0.0250(16) -0.0014(14) 0.0166(15) 0.0011(15)
C23 0.041(2) 0.048(2) 0.0283(18) 0.0004(15) 0.0196(16) -0.0003(16)
C24 0.043(2) 0.057(2) 0.035(2) -0.0013(16) 0.0226(18) 0.0075(16)
C25 0.037(2) 0.068(2) 0.0328(19) -0.0046(16) 0.0226(18) -0.0004(18)
C26 0.040(2) 0.058(2) 0.0279(18) -0.0022(15) 0.0188(17) -0.0051(17)
C27 0.041(2) 0.0461(19) 0.0284(17) -0.0030(14) 0.0190(17) -0.0011(15)
C31 0.069(11) 0.054(5) 0.058(18) -0.002(6) 0.027(9) 0.005(7)
C32 0.049(11) 0.062(7) 0.051(11) -0.008(11) 0.008(6) 0.007(12)
C33 0.045(7) 0.064(10) 0.056(8) -0.003(13) 0.014(6) -0.008(13)
C34 0.057(9) 0.050(5) 0.066(16) 0.013(7) 0.025(7) 0.020(7)
C35 0.042(8) 0.043(6) 0.064(11) 0.005(9) 0.013(6) 0.003(9)
C36 0.070(8) 0.050(9) 0.064(10) 0.004(11) 0.023(7) 0.014(12)
C41 0.055(3) 0.056(2) 0.040(2) 0.0019(17) 0.018(2) -0.0014(18)
C42 0.051(3) 0.081(3) 0.051(3) 0.017(2) 0.027(2) 0.017(2)
C43 0.073(3) 0.073(3) 0.043(2) 0.0139(19) 0.035(2) 0.018(2)

loop_
_atom_type_symbol
_atom_type_description
_atom_type_scat_dispersion_real
_atom_type_scat_dispersion_imag
_atom_type_scat_source
C C 0.0181 0.0091 'International Tables Vol C Tables 4.2.6.8 and 6.1.1.4'
H H 0.0000 0.0000 'International Tables Vol C Tables 4.2.6.8 and 6.1.1.4'
N N 0.0311 0.0180 'International Tables Vol C Tables 4.2.6.8 and 6.1.1.4'
O O 0.0492 0.0322 'International Tables Vol C Tables 4.2.6.8 and 6.1.1.4'
P P 0.2955 0.4335 'International Tables Vol C Tables 4.2.6.8 and 6.1.1.4'

loop_
_geom_angle_atom_site_label_1
_geom_angle_atom_site_label_2
_geom_angle_atom_site_label_3
_geom_angle_site_symmetry_1
_geom_angle_site_symmetry_2
_geom_angle_site_symmetry_3
_geom_angle
_geom_angle_publ_flag
O2 P1 C14 . . . 126.90(12) y
O2 P1 O1 . . . 90.71(9) y
C14 P1 O1 . . . 93.09(11) y
O2 P1 O3 . . . 85.77(9) y
C14 P1 O3 . . . 86.78(11) y
O1 P1 O3 . . . 175.48(9) y
O2 P1 C1 . . . 105.66(12) y
C14 P1 C1 . . . 126.96(13) y
O1 P1 C1 . . . 92.85(11) y
O3 P1 C1 . . . 90.83(11) y
C7 O1 P1 . . . 111.77(15) y
C8 O2 P1 . . . 112.60(17) y
C13 O3 P1 . . . 114.86(17) y
C13 N1 C14 . . . 113.8(3) y
C13 N1 C15 . . . 124.5(2) y
C14 N1 C15 . . . 120.5(2) y
C6 C1 C2 . . . 117.7(3) y
C6 C1 P1 . . . 121.0(2) y
C2 C1 P1 . . . 121.2(2) y
C3 C2 C1 . . . 121.0(3) y
C3 C2 H2 . . . 119.5 ?
C1 C2 H2 . . . 119.5 ?
C4 C3 C2 . . . 120.6(3) y
C4 C3 H3 . . . 119.7 ?
C2 C3 H3 . . . 119.7 ?
C3 C4 C5 . . . 119.2(3) y
C3 C4 H4 . . . 120.4 ?
C5 C4 H4 . . . 120.4 ?
C4 C5 C6 . . . 120.4(3) y
C4 C5 H5 . . . 119.8 ?
C6 C5 H5 . . . 119.8 ?
C1 C6 C5 . . . 121.0(3) y
C1 C6 H6 . . . 119.5 ?
C5 C6 H6 . . . 119.5 ?
O1 C7 C12 . . . 127.4(3) y
O1 C7 C8 . . . 111.9(2) y
C12 C7 C8 . . . 120.8(3) y
C9 C8 O2 . . . 125.9(3) y
C9 C8 C7 . . . 121.8(3) y
O2 C8 C7 . . . 112.3(3) y
C8 C9 C10 . . . 117.2(3) y
C8 C9 H9 . . . 121.4 ?
C10 C9 H9 . . . 121.4 ?
C11 C10 C9 . . . 121.2(3) y
C11 C10 H10 . . . 119.4 ?
C9 C10 H10 . . . 119.4 ?
C10 C11 C12 . . . 121.1(3) y
C10 C11 H11 . . . 119.5 ?
C12 C11 H11 . . . 119.5 ?
C7 C12 C11 . . . 117.9(3) y
C7 C12 H12 . . . 121.1 ?
C11 C12 H12 . . . 121.1 ?
N1 C13 O3 . . . 112.5(2) y
N1 C13 C16 . . . 128.2(3) y
O3 C13 C16 . . . 119.2(3) y
N1 C14 C22 . . . 118.3(3) y
N1 C14 P1 . . . 111.9(2) y
C22 C14 P1 . . . 129.6(2) y
N1 C15 H15A . . . 109.5 ?
N1 C15 H15B . . . 109.5 ?
H15A C15 H15B . . . 109.5 ?
N1 C15 H15C . . . 109.5 ?
H15A C15 H15C . . . 109.5 ?
H15B C15 H15C . . . 109.5 ?
C17 C16 C21 . . . 118.7(3) y
C17 C16 C13 . . . 118.1(3) y
C21 C16 C13 . . . 123.1(3) y
C18 C17 C16 . . . 120.5(3) y
C18 C17 H17 . . . 119.8 ?
C16 C17 H17 . . . 119.8 ?
C19 C18 C17 . . . 120.3(3) y
C19 C18 H18 . . . 119.9 ?
C17 C18 H18 . . . 119.9 ?
C18 C19 C20 . . . 120.2(3) y
C18 C19 H19 . . . 119.9 ?
C20 C19 H19 . . . 119.9 ?
C19 C20 C21 . . . 120.0(3) y
C19 C20 H20 . . . 120 ?
C21 C20 H20 . . . 120 ?
C20 C21 C16 . . . 120.4(3) y
C20 C21 H21 . . . 119.8 ?
C16 C21 H21 . . . 119.8 ?
C23 C22 C27 . . . 117.0(3) y
C23 C22 C14 . . . 121.2(2) y
C27 C22 C14 . . . 121.8(3) y
C24 C23 C22 . . . 122.3(3) y
C24 C23 H23 . . . 118.9 ?
C22 C23 H23 . . . 118.9 ?
C23 C24 C25 . . . 119.3(3) y
C23 C24 H24 . . . 120.3 ?
C25 C24 H24 . . . 120.3 ?
C26 C25 C24 . . . 119.4(3) y
C26 C25 H25 . . . 120.3 ?
C24 C25 H25 . . . 120.3 ?
C25 C26 C27 . . . 121.1(3) y
C25 C26 H26 . . . 119.5 ?
C27 C26 H26 . . . 119.5 ?
C26 C27 C22 . . . 120.9(3) y
C26 C27 H27 . . . 119.6 ?
C22 C27 H27 . . . 119.6 ?
C32 C31 C36 . . . 120 y
C32 C31 H31 . . . 120 ?
C36 C31 H31 . . . 120 ?
C33 C32 C31 . . . 120 y
C33 C32 H32 . . . 120 ?
C31 C32 H32 . . . 120 ?
C32 C33 C34 . . . 120 y
C32 C33 H33 . . . 120 ?
C34 C33 H33 . . . 120 ?
C35 C34 C33 . . . 120 y
C35 C34 H34 . . . 120 ?
C33 C34 H34 . . . 120 ?
C34 C35 C36 . . . 120 y
C34 C35 H35 . . . 120 ?
C36 C35 H35 . . . 120 ?
C35 C36 C31 . . . 120 y
C35 C36 H36 . . . 120 ?
C31 C36 H36 . . . 120 ?
C43 C41 C42 2_656 . . 119.0(4) y
C43 C41 H41 2_656 . . 120.5 ?
C42 C41 H41 . . . 120.5 ?
C41 C42 C43 . . . 120.6(3) y
C41 C42 H42 . . . 119.7 ?
C43 C42 H42 . . . 119.7 ?
C41 C43 C42 2_656 . . 120.4(3) y
C41 C43 H43 2_656 . . 119.8 ?
C42 C43 H43 . . . 119.8 ?

loop_
_geom_bond_atom_site_label_1
_geom_bond_atom_site_label_2
_geom_bond_site_symmetry_1
_geom_bond_site_symmetry_2
_geom_bond_distance
_geom_bond_publ_flag
P1 O2 . . 1.6772(19) y
P1 C14 . . 1.706(3) y
P1 O1 . . 1.7281(18) y
P1 O3 . . 1.7894(18) y
P1 C1 . . 1.824(3) y
O1 C7 . . 1.369(3) y
O2 C8 . . 1.386(3) y
O3 C13 . . 1.317(3) y
N1 C13 . . 1.316(3) y
N1 C14 . . 1.434(3) y
N1 C15 . . 1.475(4) y
C1 C6 . . 1.389(4) y
C1 C2 . . 1.397(4) y
C2 C3 . . 1.381(4) y
C2 H2 . . 0.95 ?
C3 C4 . . 1.378(4) y
C3 H3 . . 0.95 ?
C4 C5 . . 1.379(4) y
C4 H4 . . 0.95 ?
C5 C6 . . 1.390(4) y
C5 H5 . . 0.95 ?
C6 H6 . . 0.95 ?
C7 C12 . . 1.374(4) y
C7 C8 . . 1.387(4) y
C8 C9 . . 1.378(4) y
C9 C10 . . 1.392(4) y
C9 H9 . . 0.95 ?
C10 C11 . . 1.375(4) y
C10 H10 . . 0.95 ?
C11 C12 . . 1.394(4) y
C11 H11 . . 0.95 ?
C12 H12 . . 0.95 ?
C13 C16 . . 1.462(4) y
C14 C22 . . 1.473(4) y
C15 H15a . . 0.98 ?
C15 H15b . . 0.98 ?
C15 H15c . . 0.98 ?
C16 C17 . . 1.386(4) y
C16 C21 . . 1.402(4) y
C17 C18 . . 1.384(4) y
C17 H17 . . 0.95 ?
C18 C19 . . 1.378(4) y
C18 H18 . . 0.95 ?
C19 C20 . . 1.378(4) y
C19 H19 . . 0.95 ?
C20 C21 . . 1.384(4) y
C20 H20 . . 0.95 ?
C21 H21 . . 0.95 ?
C22 C23 . . 1.395(4) y
C22 C27 . . 1.405(4) y
C23 C24 . . 1.388(4) y
C23 H23 . . 0.95 ?
C24 C25 . . 1.393(4) y
C24 H24 . . 0.95 ?
C25 C26 . . 1.377(4) y
C25 H25 . . 0.95 ?
C26 C27 . . 1.383(4) y
C26 H26 . . 0.95 ?
C27 H27 . . 0.95 ?
C31 C32 . . 1.39 y
C31 C36 . . 1.39 y
C31 H31 . . 0.95 ?
C32 C33 . . 1.39 y
C32 H32 . . 0.95 ?
C33 C34 . . 1.39 y
C33 H33 . . 0.95 ?
C34 C35 . . 1.39 y
C34 H34 . . 0.95 ?
C35 C36 . . 1.39 y
C35 H35 . . 0.95 ?
C36 H36 . . 0.95 ?
C41 C43 . 2_656 1.370(4) y
C41 C42 . . 1.372(4) y
C41 H41 . . 0.95 ?
C42 C43 . . 1.381(5) y
C42 H42 . . 0.95 ?
C43 C41 . 2_656 1.370(4) y
C43 H43 . . 0.95 ?

loop_
_geom_torsion_atom_site_label_1
_geom_torsion_atom_site_label_2
_geom_torsion_atom_site_label_3
_geom_torsion_atom_site_label_4
_geom_torsion_site_symmetry_1
_geom_torsion_site_symmetry_2
_geom_torsion_site_symmetry_3
_geom_torsion_site_symmetry_4
_geom_torsion
_geom_torsion_publ_flag
O2 P1 O1 C7 . . . . 8.46(18) y
C14 P1 O1 C7 . . . . -118.56(19) y
C1 P1 O1 C7 . . . . 114.17(19) y
C14 P1 O2 C8 . . . . 87.2(2) y
O1 P1 O2 C8 . . . . -7.21(18) y
O3 P1 O2 C8 . . . . 169.96(18) y
C1 P1 O2 C8 . . . . -100.36(19) y
O2 P1 O3 C13 . . . . -124.29(18) y
C14 P1 O3 C13 . . . . 3.09(19) y
C1 P1 O3 C13 . . . . 130.07(19) y
O2 P1 C1 C6 . . . . 53.4(2) y
C14 P1 C1 C6 . . . . -134.1(2) y
O1 P1 C1 C6 . . . . -38.1(2) y
O3 P1 C1 C6 . . . . 139.3(2) y
O2 P1 C1 C2 . . . . -125.7(2) y
C14 P1 C1 C2 . . . . 46.7(3) y
O1 P1 C1 C2 . . . . 142.8(2) y
O3 P1 C1 C2 . . . . -39.9(2) y
C6 C1 C2 C3 . . . . -1.8(4) y
P1 C1 C2 C3 . . . . 177.4(2) y
C1 C2 C3 C4 . . . . -0.7(5) y
C2 C3 C4 C5 . . . . 2.7(5) y
C3 C4 C5 C6 . . . . -2.3(5) y
C2 C1 C6 C5 . . . . 2.2(4) y
P1 C1 C6 C5 . . . . -177.0(2) y
C4 C5 C6 C1 . . . . -0.2(4) y
P1 O1 C7 C12 . . . . 172.6(3) y
P1 O1 C7 C8 . . . . -7.5(3) y
P1 O2 C8 C9 . . . . -175.0(2) y
P1 O2 C8 C7 . . . . 4.3(3) y
O1 C7 C8 C9 . . . . -178.5(3) y
C12 C7 C8 C9 . . . . 1.4(4) y
O1 C7 C8 O2 . . . . 2.2(3) y
C12 C7 C8 O2 . . . . -177.9(2) y
O2 C8 C9 C10 . . . . 178.5(3) y
C7 C8 C9 C10 . . . . -0.7(4) y
C8 C9 C10 C11 . . . . -0.2(4) y
C9 C10 C11 C12 . . . . 0.4(5) y
O1 C7 C12 C11 . . . . 178.7(3) y
C8 C7 C12 C11 . . . . -1.2(4) y
C10 C11 C12 C7 . . . . 0.3(4) y
C14 N1 C13 O3 . . . . 2.1(3) y
C15 N1 C13 O3 . . . . 169.4(2) y
C14 N1 C13 C16 . . . . -177.2(2) y
C15 N1 C13 C16 . . . . -9.9(4) y
P1 O3 C13 N1 . . . . -3.5(3) y
P1 O3 C13 C16 . . . . 175.81(18) y
C13 N1 C14 C22 . . . . -174.8(2) y
C15 N1 C14 C22 . . . . 17.3(4) y
C13 N1 C14 P1 . . . . 0.3(3) y
C15 N1 C14 P1 . . . . -167.6(2) y
O2 P1 C14 N1 . . . . 80.5(2) y
O1 P1 C14 N1 . . . . 173.67(18) y
O3 P1 C14 N1 . . . . -1.80(18) y
C1 P1 C14 N1 . . . . -90.4(2) y
O2 P1 C14 C22 . . . . -105.1(3) y
O1 P1 C14 C22 . . . . -11.9(3) y
O3 P1 C14 C22 . . . . 172.6(3) y
C1 P1 C14 C22 . . . . 84.0(3) y
N1 C13 C16 C17 . . . . 148.4(3) y
O3 C13 C16 C17 . . . . -30.8(4) y
N1 C13 C16 C21 . . . . -35.4(4) y
O3 C13 C16 C21 . . . . 145.3(3) y
C21 C16 C17 C18 . . . . 1.6(4) y
C13 C16 C17 C18 . . . . 177.9(3) y
C16 C17 C18 C19 . . . . -1.6(4) y
C17 C18 C19 C20 . . . . 0.8(5) y
C18 C19 C20 C21 . . . . -0.2(5) y
C19 C20 C21 C16 . . . . 0.2(5) y
C17 C16 C21 C20 . . . . -0.9(4) y
C13 C16 C21 C20 . . . . -177.0(3) y
N1 C14 C22 C23 . . . . 58.2(4) y
P1 C14 C22 C23 . . . . -115.9(3) y
N1 C14 C22 C27 . . . . -120.4(3) y
P1 C14 C22 C27 . . . . 65.5(4) y
C27 C22 C23 C24 . . . . 1.0(4) y
C14 C22 C23 C24 . . . . -177.7(3) y
C22 C23 C24 C25 . . . . -1.5(4) y
C23 C24 C25 C26 . . . . 0.3(4) y
C24 C25 C26 C27 . . . . 1.3(4) y
C25 C26 C27 C22 . . . . -1.8(4) y
C23 C22 C27 C26 . . . . 0.6(4) y
C14 C22 C27 C26 . . . . 179.3(3) y
C36 C31 C32 C33 . . . . 0 y
C31 C32 C33 C34 . . . . 0 y
C32 C33 C34 C35 . . . . 0 y
C33 C34 C35 C36 . . . . 0 y
C34 C35 C36 C31 . . . . 0 y
C32 C31 C36 C35 . . . . 0 y
C43 C41 C42 C43 2_656 . . . -1.1(4) y
C41 C42 C43 C41 . . . 2_656 1.1(5) y
